data_4061818
_journal_name_full Organometallics
_journal_paper_doi 10.1021/om058038d
_journal_year 2005
_chemical_formula_moiety 'C28 H46 Si3 Ti'
_chemical_formula_sum 'C28 H46 Si3 Ti'
_chemical_formula_weight 514.82
_space_group_IT_number 14
_symmetry_cell_setting monoclinic
_symmetry_space_group_name_Hall '-P 2yn'
_symmetry_space_group_name_H-M 'P 1 21/n 1'
_cell_angle_alpha 90.00
_cell_angle_beta 91.4700(10)
_cell_angle_gamma 90.00
_cell_formula_units_Z 4
_cell_length_a 9.9510(2)
_cell_length_b 17.5260(3)
_cell_length_c 16.9310(3)
_cell_measurement_temperature 150(2)
_cell_volume 2951.82(9)
_diffrn_ambient_temperature 150(2)
_exptl_crystal_density_diffrn 1.158
_cod_original_sg_symbol_H-M 'P 21/n'
_cod_database_code 4061818

loop_
_symmetry_equiv_pos_as_xyz
'x, y, z'
'-x+1/2, y+1/2, -z+1/2'
'-x, -y, -z'
'x-1/2, -y-1/2, z-1/2'

loop_
_atom_site_label
_atom_site_type_symbol
_atom_site_fract_x
_atom_site_fract_y
_atom_site_fract_z
_atom_site_U_iso_or_equiv
_atom_site_adp_type
_atom_site_occupancy
_atom_site_symmetry_multiplicity
_atom_site_calc_flag
_atom_site_refinement_flags
_atom_site_disorder_assembly
_atom_site_disorder_group
Ti1 Ti 0.42384(4) 0.38433(2) 0.16627(2) 0.01462(9) Uani 1 1 d . . .
Si1 Si 0.19756(6) 0.42030(4) 0.40469(4) 0.02209(14) Uani 1 1 d . . .
Si2 Si 0.42436(7) 0.28020(4) 0.39023(4) 0.02175(14) Uani 1 1 d . . .
Si3 Si 0.67284(6) 0.19228(4) 0.29481(4) 0.02363(14) Uani 1 1 d . . .
C1 C 0.4765(2) 0.50815(13) 0.12537(14) 0.0239(5) Uani 1 1 d . . .
H1 H 0.4136 0.5338 0.0937 0.029 Uiso 1 1 calc R . .
C2 C 0.5779(2) 0.45832(13) 0.09828(14) 0.0247(5) Uani 1 1 d . . .
H2 H 0.5932 0.4461 0.0458 0.030 Uiso 1 1 calc R . .
C3 C 0.6513(2) 0.43065(12) 0.16420(14) 0.0217(5) Uani 1 1 d . . .
C4 C 0.5951(2) 0.46378(12) 0.23264(13) 0.0208(4) Uani 1 1 d . . .
C5 C 0.4874(2) 0.51210(12) 0.20786(14) 0.0216(5) Uani 1 1 d . . .
C6 C 0.7746(2) 0.38229(15) 0.16245(18) 0.0356(6) Uani 1 1 d . . .
H6A H 0.7776 0.3560 0.1128 0.053 Uiso 1 1 calc R . .
H6B H 0.7728 0.3457 0.2046 0.053 Uiso 1 1 calc R . .
H6C H 0.8528 0.4140 0.1689 0.053 Uiso 1 1 calc R . .
C7 C 0.6492(3) 0.45522(14) 0.31553(14) 0.0301(5) Uani 1 1 d . . .
H7A H 0.7183 0.4925 0.3254 0.045 Uiso 1 1 calc R . .
H7B H 0.6860 0.4050 0.3225 0.045 Uiso 1 1 calc R . .
H7C H 0.5779 0.4627 0.3519 0.045 Uiso 1 1 calc R . .
C8 C 0.4073(3) 0.56327(14) 0.25967(16) 0.0336(6) Uani 1 1 d . . .
H8A H 0.4543 0.6106 0.2675 0.050 Uiso 1 1 calc R . .
H8B H 0.3952 0.5390 0.3098 0.050 Uiso 1 1 calc R . .
H8C H 0.3211 0.5730 0.2349 0.050 Uiso 1 1 calc R . .
C9 C 0.3264(2) 0.37512(13) 0.03863(13) 0.0233(5) Uani 1 1 d . . .
H9 H 0.3518 0.4094 -0.0002 0.028 Uiso 1 1 calc R . .
C10 C 0.3884(2) 0.30478(13) 0.05558(13) 0.0225(5) Uani 1 1 d . . .
H10 H 0.4637 0.2853 0.0311 0.027 Uiso 1 1 calc R . .
C11 C 0.3169(2) 0.26869(12) 0.11613(13) 0.0195(4) Uani 1 1 d . . .
C12 C 0.2123(2) 0.31858(12) 0.13840(13) 0.0189(4) Uani 1 1 d . . .
C13 C 0.2185(2) 0.38503(13) 0.09062(13) 0.0214(4) Uani 1 1 d . . .
C14 C 0.3362(2) 0.18813(13) 0.14440(15) 0.0275(5) Uani 1 1 d . . .
H14A H 0.2662 0.1564 0.1221 0.041 Uiso 1 1 calc R . .
H14B H 0.3327 0.1868 0.2010 0.041 Uiso 1 1 calc R . .
H14C H 0.4220 0.1696 0.1281 0.041 Uiso 1 1 calc R . .
C15 C 0.1044(2) 0.29869(14) 0.19513(14) 0.0265(5) Uani 1 1 d . . .
H15A H 0.0353 0.2699 0.1681 0.040 Uiso 1 1 calc R . .
H15B H 0.0667 0.3447 0.2159 0.040 Uiso 1 1 calc R . .
H15C H 0.1424 0.2688 0.2377 0.040 Uiso 1 1 calc R . .
C16 C 0.1231(3) 0.45143(14) 0.09048(17) 0.0331(6) Uani 1 1 d . . .
H16A H 0.0388 0.4364 0.0664 0.050 Uiso 1 1 calc R . .
H16B H 0.1604 0.4928 0.0611 0.050 Uiso 1 1 calc R . .
H16C H 0.1090 0.4675 0.1438 0.050 Uiso 1 1 calc R . .
C17 C 0.3235(2) 0.36300(12) 0.35000(13) 0.0191(4) Uani 1 1 d . . .
C18 C 0.3542(2) 0.37609(12) 0.27546(12) 0.0173(4) Uani 1 1 d . . .
C19 C 0.5321(2) 0.26248(12) 0.30232(13) 0.0199(4) Uani 1 1 d . . .
C20 C 0.4954(2) 0.30860(12) 0.24371(13) 0.0183(4) Uani 1 1 d . . .
C21 C 0.2882(3) 0.48690(16) 0.47454(16) 0.0377(6) Uani 1 1 d . . .
H21A H 0.3436 0.4579 0.5108 0.057 Uiso 1 1 calc R . .
H21B H 0.2238 0.5158 0.5034 0.057 Uiso 1 1 calc R . .
H21C H 0.3434 0.5210 0.4452 0.057 Uiso 1 1 calc R . .
C22 C 0.0922(3) 0.35563(17) 0.46499(16) 0.0396(7) Uani 1 1 d . . .
H22A H 0.0504 0.3180 0.4313 0.059 Uiso 1 1 calc R . .
H22B H 0.0242 0.3849 0.4904 0.059 Uiso 1 1 calc R . .
H22C H 0.1479 0.3307 0.5043 0.059 Uiso 1 1 calc R . .
C23 C 0.0824(3) 0.47607(15) 0.33739(15) 0.0324(6) Uani 1 1 d . . .
H23A H 0.1345 0.5039 0.3001 0.049 Uiso 1 1 calc R . .
H23B H 0.0310 0.5112 0.3679 0.049 Uiso 1 1 calc R . .
H23C H 0.0227 0.4418 0.3096 0.049 Uiso 1 1 calc R . .
C24 C 0.3131(3) 0.19602(15) 0.41122(18) 0.0391(6) Uani 1 1 d . . .
H24A H 0.3679 0.1525 0.4244 0.059 Uiso 1 1 calc R . .
H24B H 0.2582 0.1848 0.3653 0.059 Uiso 1 1 calc R . .
H24C H 0.2567 0.2079 0.4547 0.059 Uiso 1 1 calc R . .
C25 C 0.5229(3) 0.30195(17) 0.48321(15) 0.0370(6) Uani 1 1 d . . .
H25A H 0.4622 0.3139 0.5246 0.056 Uiso 1 1 calc R . .
H25B H 0.5808 0.3447 0.4745 0.056 Uiso 1 1 calc R . .
H25C H 0.5760 0.2583 0.4982 0.056 Uiso 1 1 calc R . .
C26 C 0.6269(3) 0.10154(15) 0.34543(18) 0.0388(6) Uani 1 1 d . . .
H26A H 0.6102 0.1117 0.4000 0.058 Uiso 1 1 calc R . .
H26B H 0.6995 0.0657 0.3418 0.058 Uiso 1 1 calc R . .
H26C H 0.5474 0.0805 0.3205 0.058 Uiso 1 1 calc R . .
C27 C 0.8271(3) 0.23192(16) 0.34545(16) 0.0342(6) Uani 1 1 d . . .
H27A H 0.8586 0.2752 0.3165 0.051 Uiso 1 1 calc R . .
H27B H 0.8959 0.1935 0.3477 0.051 Uiso 1 1 calc R . .
H27C H 0.8060 0.2474 0.3981 0.051 Uiso 1 1 calc R . .
C29 C 0.7112(3) 0.17074(16) 0.18934(16) 0.0361(6) Uani 1 1 d . . .
H29A H 0.8019 0.1525 0.1863 0.054 Uiso 1 1 calc R . .
H29B H 0.7011 0.2163 0.1583 0.054 Uiso 1 1 calc R . .
H29C H 0.6504 0.1324 0.1694 0.054 Uiso 1 1 calc R . .

loop_
_atom_site_aniso_label
_atom_site_aniso_U_11
_atom_site_aniso_U_22
_atom_site_aniso_U_33
_atom_site_aniso_U_23
_atom_site_aniso_U_13
_atom_site_aniso_U_12
Ti1 0.01527(18) 0.01302(17) 0.01555(18) 0.00086(13) 0.00029(13) -0.00060(14)
Si1 0.0227(3) 0.0246(3) 0.0191(3) -0.0025(2) 0.0031(2) -0.0018(3)
Si2 0.0269(3) 0.0186(3) 0.0196(3) 0.0044(2) -0.0017(2) -0.0015(2)
Si3 0.0230(3) 0.0182(3) 0.0293(3) 0.0020(2) -0.0053(3) 0.0037(2)
C1 0.0257(11) 0.0172(11) 0.0287(12) 0.0071(9) -0.0016(9) -0.0035(9)
C2 0.0282(12) 0.0234(11) 0.0228(12) 0.0014(9) 0.0052(9) -0.0093(9)
C3 0.0165(10) 0.0179(10) 0.0309(12) 0.0018(9) 0.0039(9) -0.0050(8)
C4 0.0208(11) 0.0172(10) 0.0244(11) 0.0022(8) -0.0005(8) -0.0078(8)
C5 0.0230(11) 0.0127(10) 0.0293(12) 0.0009(8) 0.0033(9) -0.0050(8)
C6 0.0194(11) 0.0304(13) 0.0574(18) 0.0013(12) 0.0078(11) -0.0010(10)
C7 0.0330(13) 0.0283(13) 0.0285(13) 0.0023(10) -0.0080(10) -0.0117(11)
C8 0.0382(14) 0.0182(11) 0.0448(16) -0.0056(10) 0.0096(12) -0.0001(10)
C9 0.0265(11) 0.0244(11) 0.0186(11) 0.0018(9) -0.0033(9) -0.0051(9)
C10 0.0229(11) 0.0250(11) 0.0196(11) -0.0061(9) 0.0001(8) 0.0009(9)
C11 0.0196(10) 0.0168(10) 0.0220(11) -0.0031(8) -0.0045(8) -0.0017(8)
C12 0.0170(10) 0.0186(10) 0.0211(11) -0.0027(8) -0.0026(8) -0.0030(8)
C13 0.0214(10) 0.0197(10) 0.0227(11) -0.0004(9) -0.0063(8) 0.0001(9)
C14 0.0287(12) 0.0149(10) 0.0385(14) -0.0020(9) -0.0056(10) -0.0024(9)
C15 0.0180(11) 0.0302(13) 0.0313(13) -0.0037(10) 0.0013(9) -0.0072(9)
C16 0.0272(13) 0.0274(13) 0.0442(15) 0.0035(11) -0.0067(11) 0.0072(10)
C17 0.0192(10) 0.0177(10) 0.0203(11) -0.0007(8) -0.0011(8) -0.0042(8)
C18 0.0157(9) 0.0143(10) 0.0218(11) -0.0006(8) -0.0013(8) -0.0008(8)
C19 0.0217(11) 0.0149(10) 0.0230(11) 0.0006(8) -0.0035(8) -0.0003(8)
C20 0.0166(10) 0.0150(10) 0.0231(11) -0.0029(8) -0.0015(8) -0.0035(8)
C21 0.0408(15) 0.0403(16) 0.0319(14) -0.0132(12) -0.0020(11) -0.0006(12)
C22 0.0396(15) 0.0454(16) 0.0344(15) 0.0042(12) 0.0132(12) -0.0056(13)
C23 0.0297(13) 0.0332(14) 0.0344(14) -0.0033(11) 0.0004(10) 0.0063(11)
C24 0.0472(17) 0.0249(13) 0.0455(16) 0.0089(11) 0.0095(13) -0.0063(12)
C25 0.0454(16) 0.0402(15) 0.0250(13) 0.0005(11) -0.0088(11) 0.0052(13)
C26 0.0371(15) 0.0222(13) 0.0570(18) 0.0095(12) -0.0036(13) 0.0063(11)
C27 0.0271(13) 0.0395(15) 0.0355(14) 0.0056(11) -0.0074(11) -0.0009(11)
C29 0.0361(14) 0.0336(14) 0.0385(15) -0.0076(11) -0.0014(11) 0.0094(12)

loop_
_geom_bond_atom_site_label_1
_geom_bond_atom_site_label_2
_geom_bond_distance
_geom_bond_site_symmetry_2
_geom_bond_publ_flag
Ti1 C20 1.985(2) . ?
Ti1 C18 1.996(2) . ?
Ti1 C2 2.334(2) . ?
Ti1 C1 2.341(2) . ?
Ti1 C9 2.352(2) . ?
Ti1 C10 2.355(2) . ?
Ti1 C13 2.384(2) . ?
Ti1 C3 2.405(2) . ?
Ti1 C5 2.426(2) . ?
Ti1 C11 2.432(2) . ?
Ti1 C12 2.435(2) . ?
Ti1 C4 2.451(2) . ?
Si1 C22 1.866(3) . ?
Si1 C17 1.870(2) . ?
Si1 C23 1.871(3) . ?
Si1 C21 1.876(3) . ?
Si2 C25 1.872(3) . ?
Si2 C17 1.882(2) . ?
Si2 C19 1.882(2) . ?
Si2 C24 1.884(3) . ?
Si3 C26 1.869(3) . ?
Si3 C19 1.871(2) . ?
Si3 C27 1.873(3) . ?
Si3 C29 1.874(3) . ?
C1 C5 1.400(3) . ?
C1 C2 1.420(3) . ?
C1 H1 0.9300 . ?
C2 C3 1.404(3) . ?
C2 H2 0.9300 . ?
C3 C4 1.423(3) . ?
C3 C6 1.493(3) . ?
C4 C5 1.421(3) . ?
C4 C7 1.498(3) . ?
C5 C8 1.498(3) . ?
C6 H6A 0.9600 . ?
C6 H6B 0.9600 . ?
C6 H6C 0.9600 . ?
C7 H7A 0.9600 . ?
C7 H7B 0.9600 . ?
C7 H7C 0.9600 . ?
C8 H8A 0.9600 . ?
C8 H8B 0.9600 . ?
C8 H8C 0.9600 . ?
C9 C10 1.405(3) . ?
C9 C13 1.416(3) . ?
C9 H9 0.9300 . ?
C10 C11 1.413(3) . ?
C10 H10 0.9300 . ?
C11 C12 1.418(3) . ?
C11 C14 1.502(3) . ?
C12 C13 1.420(3) . ?
C12 C15 1.500(3) . ?
C13 C16 1.502(3) . ?
C14 H14A 0.9600 . ?
C14 H14B 0.9600 . ?
C14 H14C 0.9600 . ?
C15 H15A 0.9600 . ?
C15 H15B 0.9600 . ?
C15 H15C 0.9600 . ?
C16 H16A 0.9600 . ?
C16 H16B 0.9600 . ?
C16 H16C 0.9600 . ?
C17 C18 1.326(3) . ?
C18 C20 1.924(3) . ?
C19 C20 1.324(3) . ?
C21 H21A 0.9600 . ?
C21 H21B 0.9600 . ?
C21 H21C 0.9600 . ?
C22 H22A 0.9600 . ?
C22 H22B 0.9600 . ?
C22 H22C 0.9600 . ?
C23 H23A 0.9600 . ?
C23 H23B 0.9600 . ?
C23 H23C 0.9600 . ?
C24 H24A 0.9600 . ?
C24 H24B 0.9600 . ?
C24 H24C 0.9600 . ?
C25 H25A 0.9600 . ?
C25 H25B 0.9600 . ?
C25 H25C 0.9600 . ?
C26 H26A 0.9600 . ?
C26 H26B 0.9600 . ?
C26 H26C 0.9600 . ?
C27 H27A 0.9600 . ?
C27 H27B 0.9600 . ?
C27 H27C 0.9600 . ?
C29 H29A 0.9600 . ?
C29 H29B 0.9600 . ?
C29 H29C 0.9600 . ?
